data_4326461
loop_
_publ_author_name
'Shintaro Kodama'
'Akihiro Nomoto'
'Shigenobu Yano'
'Michio Ueshima'
'Akiya Ogawa'

_publ_contact_author_address
;
Department of Applied Chemistry
Graduate School of Engineering
Osaka Prefecture University
1-1 Gakuen-cho
Nakaku
Sakai
Osaka 599?8531
Japan
;
_publ_section_title
;
 Novel Heterotetranuclear V2Mo2 or V2W2 Complexes with
 4,4'-Di-tert-butyl-2,2'-bipyridine: Syntheses, Crystal Structures, and
 Catalytic Activities
;
_journal_name_full 'Inorganic Chemistry'
_journal_page_first 9942
_journal_page_last 9947
_journal_paper_doi 10.1021/ic2009094
_journal_volume 50
_journal_year 2011
_chemical_formula_moiety '2(C38 H54 N4 O12 V2 W2), C1.50 Cl1.50 O, 2(C H Cl3), 2(C H3 O) '
_chemical_formula_sum 'C84.5 H116 Cl7.5 N8 O30 V4 W4'
_chemical_formula_weight 2928.95
_space_group_IT_number 2
_symmetry_cell_setting triclinic
_symmetry_Int_Tables_number 2
_symmetry_space_group_name_Hall '-P 1'
_symmetry_space_group_name_H-M 'P -1'
_cell_angle_alpha 72.9803(9)
_cell_angle_beta 80.3509(9)
_cell_angle_gamma 88.1885(9)
_cell_formula_units_Z 1
_cell_length_a 10.1338(3)
_cell_length_b 15.6779(5)
_cell_length_c 19.7520(6)
_cell_measurement_reflns_used 21614
_cell_measurement_temperature 113.1
_cell_measurement_theta_max 25.3
_cell_measurement_theta_min 3.2
_cell_volume 2957.74(16)
_computing_cell_refinement PROCESS-AUTO
_computing_data_collection PROCESS-AUTO
_computing_data_reduction CrystalStructure
_computing_publication_material 'CrystalStructure 3.8'
_computing_structure_refinement SHELXL
_computing_structure_solution SHELXS97
_diffrn_ambient_temperature 113.1
_diffrn_detector_area_resol_mean 10.00
_diffrn_measured_fraction_theta_full 0.996
_diffrn_measured_fraction_theta_max 0.996
_diffrn_measurement_device_type 'Rigaku RAXIS-RAPID'
_diffrn_measurement_method \w
_diffrn_radiation_type 'Mo K\a'
_diffrn_radiation_wavelength 0.71075
_diffrn_reflns_av_R_equivalents 0.031
_diffrn_reflns_limit_h_max 11
_diffrn_reflns_limit_h_min -12
_diffrn_reflns_limit_k_max 18
_diffrn_reflns_limit_k_min -18
_diffrn_reflns_limit_l_max 21
_diffrn_reflns_limit_l_min -23
_diffrn_reflns_number 24398
_diffrn_reflns_theta_full 25.31
_diffrn_reflns_theta_max 25.31
_exptl_absorpt_coefficient_mu 4.415
_exptl_absorpt_correction_T_max 0.414
_exptl_absorpt_correction_T_min 0.336
_exptl_absorpt_correction_type multi-scan
_exptl_absorpt_process_details
;
    Higashi, T. (1995). Program for Absorption Correction.
    Rigaku Corporation, Tokyo, Japan.
;
_exptl_crystal_colour yellow
_exptl_crystal_density_diffrn 1.644
_exptl_crystal_description block
_exptl_crystal_F_000 1434.50
_exptl_crystal_size_max 0.34
_exptl_crystal_size_mid 0.26
_exptl_crystal_size_min 0.20
_refine_diff_density_max 2.97
_refine_diff_density_min -0.99
_refine_ls_extinction_method none
_refine_ls_goodness_of_fit_ref 1.051
_refine_ls_hydrogen_treatment refall
_refine_ls_number_parameters 677
_refine_ls_number_reflns 10737
_refine_ls_R_factor_gt 0.0335
_refine_ls_shift/su_max 0.0020
_refine_ls_structure_factor_coef Fsqd
_refine_ls_weighting_details 'w = 1/[\s^2^(Fo^2^)+(0.0444P)^2^+17.9114P] where P=(Fo^2^+2Fc^2^)/3'
_refine_ls_weighting_scheme calc
_refine_ls_wR_factor_ref 0.0960
_reflns_number_gt 9929
_reflns_number_total 10737
_reflns_threshold_expression F^2^>2.0\s(F^2^)
_cod_data_source_file ic2009094_si_002.cif
_cod_data_source_block '_VW'
_cod_original_cell_volume 2957.75(15)
_cod_original_formula_sum 'C84.50 H116 Cl7.50 N8 O30 V4 W4 '
_cod_database_code 4326461

loop_
_symmetry_equiv_pos_site_id
_symmetry_equiv_pos_as_xyz
1 +X,+Y,+Z
2 -X,-Y,-Z

loop_
_atom_site_label
_atom_site_type_symbol
_atom_site_fract_x
_atom_site_fract_y
_atom_site_fract_z
_atom_site_U_iso_or_equiv
_atom_site_adp_type
_atom_site_occupancy
_atom_site_symmetry_multiplicity
_atom_site_calc_flag
_atom_site_refinement_flags
W(1) W 0.39610(2) 0.413446(13) 0.488081(11) 0.02029(6) Uani 1.00 1 d .
W(2) W -0.162647(19) -0.008530(13) 0.059055(11) 0.01907(6) Uani 1.00 1 d .
V(1) V 0.28373(9) 0.59652(6) 0.51814(4) 0.01902(17) Uani 1.00 1 d .
V(2) V 0.12406(8) -0.02722(5) 0.11304(5) 0.01776(17) Uani 1.00 1 d .
Cl(1) Cl -0.2475(2) 0.8857(2) 0.50959(18) 0.0998(10) Uani 1.00 1 d .
Cl(2) Cl -0.0682(3) 0.90366(16) 0.37609(15) 0.0865(8) Uani 1.00 1 d .
Cl(3) Cl -0.04937(19) 0.75188(15) 0.49752(10) 0.0546(4) Uani 1.00 1 d .
Cl(4) Cl 0.2874(8) 0.4908(6) 0.2314(6) 0.072(2) Uani 0.25 1 d P
Cl(5) Cl 0.5651(8) 0.4654(6) 0.2169(5) 0.066(2) Uani 0.25 1 d P
Cl(6) Cl 0.3903(7) 0.3070(4) 0.2693(5) 0.063(2) Uani 0.25 1 d P
O(1) O 0.1577(3) 0.6215(2) 0.56911(19) 0.0238(7) Uani 1.00 1 d .
O(2) O 0.2671(3) 0.4785(2) 0.53786(18) 0.0212(7) Uani 1.00 1 d .
O(3) O 0.4667(3) 0.5573(2) 0.44338(18) 0.0205(7) Uani 1.00 1 d .
O(4) O 0.5753(3) 0.3923(2) 0.44161(19) 0.0210(7) Uani 1.00 1 d .
O(5) O 0.3586(3) 0.3083(2) 0.5475(2) 0.0280(8) Uani 1.00 1 d .
O(6) O 0.3173(4) 0.4181(2) 0.4159(2) 0.0289(8) Uani 1.00 1 d .
O(7) O 0.1854(3) -0.0927(2) 0.1790(2) 0.0248(8) Uani 1.00 1 d .
O(8) O -0.0415(3) -0.0689(2) 0.12477(19) 0.0204(7) Uani 1.00 1 d .
O(9) O 0.0314(3) 0.0691(2) 0.01801(19) 0.0184(7) Uani 1.00 1 d .
O(10) O -0.2044(3) 0.0568(2) -0.03554(19) 0.0195(7) Uani 1.00 1 d .
O(11) O -0.2314(3) 0.0668(2) 0.1033(2) 0.0285(8) Uani 1.00 1 d .
O(12) O -0.2806(3) -0.0945(2) 0.0826(2) 0.0277(8) Uani 1.00 1 d .
O(13) O 0.5870(5) 0.7427(3) 0.1338(3) 0.0578(14) Uani 1.00 1 d .
O(14) O -0.0288(7) 0.4026(7) 0.0287(4) 0.068(4) Uani 0.50 1 d P
O(15) O 0.1633(6) 0.4631(4) 0.0864(4) 0.0273(15) Uani 0.60 1 d P
O(16) O 0.2705(9) 0.3832(5) 0.1694(4) 0.0201(18) Uani 0.40 1 d P
O(17) O 0.6775(13) 0.5841(7) 0.1151(7) 0.067(3) Uani 0.50 1 d P
N(1) N 0.3264(4) 0.7311(2) 0.4506(2) 0.0201(8) Uani 1.00 1 d .
N(2) N 0.1856(4) 0.6126(2) 0.4275(2) 0.0205(8) Uani 1.00 1 d .
N(3) N 0.0460(4) 0.0673(2) 0.1684(2) 0.0193(8) Uani 1.00 1 d .
N(4) N 0.2739(4) 0.0769(2) 0.0877(2) 0.0185(8) Uani 1.00 1 d .
C(1) C 0.3976(5) 0.7886(3) 0.4690(2) 0.0225(10) Uani 1.00 1 d .
C(2) C 0.4280(5) 0.8751(3) 0.4254(3) 0.0248(11) Uani 1.00 1 d .
C(3) C 0.3848(5) 0.9044(3) 0.3594(2) 0.0238(11) Uani 1.00 1 d .
C(4) C 0.3070(5) 0.8443(3) 0.3417(2) 0.0233(11) Uani 1.00 1 d .
C(5) C 0.2786(5) 0.7599(3) 0.3880(2) 0.0211(10) Uani 1.00 1 d .
C(6) C 0.1938(5) 0.6923(3) 0.3757(2) 0.0195(10) Uani 1.00 1 d .
C(7) C 0.1240(5) 0.7086(3) 0.3188(2) 0.0230(10) Uani 1.00 1 d .
C(8) C 0.0400(5) 0.6417(3) 0.3139(2) 0.0221(10) Uani 1.00 1 d .
C(9) C 0.0348(5) 0.5603(3) 0.3673(2) 0.0237(11) Uani 1.00 1 d .
C(10) C 0.1081(5) 0.5481(3) 0.4217(2) 0.0225(10) Uani 1.00 1 d .
C(11) C 0.4174(6) 0.9978(3) 0.3078(3) 0.0300(12) Uani 1.00 1 d .
C(12) C 0.5105(7) 1.0503(4) 0.3357(3) 0.0420(16) Uani 1.00 1 d .
C(13) C 0.2874(6) 1.0484(4) 0.3000(3) 0.0397(15) Uani 1.00 1 d .
C(14) C 0.4846(7) 0.9905(4) 0.2343(3) 0.0492(18) Uani 1.00 1 d .
C(15) C -0.0426(6) 0.6604(4) 0.2539(3) 0.0322(13) Uani 1.00 1 d .
C(16) C -0.1397(7) 0.7357(4) 0.2603(4) 0.0485(18) Uani 1.00 1 d .
C(17) C -0.1239(7) 0.5773(4) 0.2572(3) 0.0469(18) Uani 1.00 1 d .
C(18) C 0.0537(7) 0.6883(4) 0.1812(3) 0.0434(16) Uani 1.00 1 d .
C(19) C 0.5031(5) 0.5915(3) 0.3666(2) 0.0258(11) Uani 1.00 1 d .
C(20) C -0.0713(5) 0.0529(3) 0.2134(2) 0.0253(11) Uani 1.00 1 d .
C(21) C -0.1181(5) 0.1103(3) 0.2530(3) 0.0278(12) Uani 1.00 1 d .
C(22) C -0.0460(5) 0.1869(3) 0.2459(2) 0.0248(11) Uani 1.00 1 d .
C(23) C 0.0740(5) 0.2028(3) 0.1972(2) 0.0242(11) Uani 1.00 1 d .
C(24) C 0.1173(5) 0.1417(3) 0.1604(2) 0.0187(10) Uani 1.00 1 d .
C(25) C 0.2497(5) 0.1475(3) 0.1134(2) 0.0192(10) Uani 1.00 1 d .
C(26) C 0.3425(5) 0.2161(3) 0.0984(2) 0.0229(10) Uani 1.00 1 d .
C(27) C 0.4675(5) 0.2134(3) 0.0570(2) 0.0216(10) Uani 1.00 1 d .
C(28) C 0.4928(5) 0.1380(3) 0.0327(2) 0.0217(10) Uani 1.00 1 d .
C(29) C 0.3941(5) 0.0722(3) 0.0486(2) 0.0220(10) Uani 1.00 1 d .
C(30) C -0.0930(6) 0.2500(4) 0.2916(3) 0.0340(13) Uani 1.00 1 d .
C(31) C -0.1869(18) 0.2064(9) 0.3548(8) 0.204(11) Uani 1.00 1 d .
C(32) C 0.0223(10) 0.2863(10) 0.3123(7) 0.123(6) Uani 1.00 1 d .
C(33) C -0.1473(19) 0.3296(9) 0.2444(8) 0.163(8) Uani 1.00 1 d .
C(34) C 0.5742(5) 0.2863(3) 0.0426(3) 0.0303(12) Uani 1.00 1 d .
C(35) C 0.5117(7) 0.3782(4) 0.0244(5) 0.067(2) Uani 1.00 1 d .
C(36) C 0.6349(7) 0.2699(5) 0.1110(3) 0.0487(18) Uani 1.00 1 d .
C(37) C 0.6844(5) 0.2828(4) -0.0192(3) 0.0342(13) Uani 1.00 1 d .
C(38) C 0.0239(5) 0.1650(3) -0.0016(3) 0.0228(10) Uani 1.00 1 d .
C(39) C -0.1589(6) 0.8285(4) 0.4524(3) 0.0412(15) Uani 1.00 1 d .
C(40) C 0.4738(9) 0.7558(6) 0.1818(4) 0.069(2) Uani 1.00 1 d .
C(41) C 0.110(2) 0.453(2) 0.004(2) 0.138(12) Uani 0.50 1 d P
C(42) C 0.227(2) 0.4653(13) 0.1421(18) 0.265(18) Uani 1.00 1 d .
C(43) C 0.5999(17) 0.5232(12) 0.1653(11) 0.060(4) Uani 0.50 1 d P
C(44) C 0.4019(14) 0.4124(10) 0.2714(7) 0.091(15) Uani 0.25 1 d P
H(1) H 0.4287 0.7695 0.5137 0.027 Uiso 1.00 1 c R
H(2) H 0.4781 0.9142 0.4407 0.030 Uiso 1.00 1 c R
H(3) H 0.2736 0.8618 0.2976 0.028 Uiso 1.00 1 c R
H(4) H 0.1328 0.7649 0.2831 0.028 Uiso 1.00 1 c R
H(5) H -0.0199 0.5129 0.3660 0.028 Uiso 1.00 1 c R
H(6) H 0.1037 0.4915 0.4569 0.027 Uiso 1.00 1 c R
H(7) H 0.5924 1.0167 0.3439 0.050 Uiso 1.00 1 c R
H(8) H 0.4650 1.0594 0.3808 0.050 Uiso 1.00 1 c R
H(9) H 0.5335 1.1083 0.3000 0.050 Uiso 1.00 1 c R
H(10) H 0.2348 1.0230 0.2731 0.048 Uiso 1.00 1 c R
H(11) H 0.3079 1.1114 0.2743 0.048 Uiso 1.00 1 c R
H(12) H 0.2360 1.0434 0.3478 0.048 Uiso 1.00 1 c R
H(13) H 0.4289 0.9529 0.2180 0.059 Uiso 1.00 1 c R
H(14) H 0.5728 0.9637 0.2382 0.059 Uiso 1.00 1 c R
H(15) H 0.4952 1.0501 0.1997 0.059 Uiso 1.00 1 c R
H(16) H -0.1833 0.7545 0.2177 0.058 Uiso 1.00 1 c R
H(17) H -0.0902 0.7864 0.2641 0.058 Uiso 1.00 1 c R
H(18) H -0.2078 0.7142 0.3033 0.058 Uiso 1.00 1 c R
H(19) H -0.0628 0.5323 0.2452 0.056 Uiso 1.00 1 c R
H(20) H -0.1864 0.5941 0.2228 0.056 Uiso 1.00 1 c R
H(21) H -0.1742 0.5528 0.3058 0.056 Uiso 1.00 1 c R
H(22) H 0.0017 0.7029 0.1419 0.052 Uiso 1.00 1 c R
H(23) H 0.1135 0.6390 0.1773 0.052 Uiso 1.00 1 c R
H(24) H 0.1070 0.7407 0.1785 0.052 Uiso 1.00 1 c R
H(25) H 0.5286 0.6547 0.3535 0.031 Uiso 1.00 1 c R
H(26) H 0.4267 0.5849 0.3438 0.031 Uiso 1.00 1 c R
H(27) H 0.5788 0.5581 0.3500 0.031 Uiso 1.00 1 c R
H(28) H -0.1237 0.0016 0.2182 0.030 Uiso 1.00 1 c R
H(29) H -0.2004 0.0971 0.2855 0.033 Uiso 1.00 1 c R
H(30) H 0.1256 0.2554 0.1893 0.029 Uiso 1.00 1 c R
H(31) H 0.3208 0.2655 0.1165 0.027 Uiso 1.00 1 c R
H(32) H 0.5772 0.1319 0.0053 0.026 Uiso 1.00 1 c R
H(33) H 0.4124 0.0220 0.0311 0.026 Uiso 1.00 1 c R
H(34) H -0.1712 0.1421 0.3686 0.245 Uiso 1.00 1 c R
H(35) H -0.2783 0.2174 0.3446 0.245 Uiso 1.00 1 c R
H(36) H -0.1751 0.2301 0.3942 0.245 Uiso 1.00 1 c R
H(37) H -0.0104 0.3199 0.3463 0.147 Uiso 1.00 1 c R
H(38) H 0.0763 0.3259 0.2695 0.147 Uiso 1.00 1 c R
H(39) H 0.0774 0.2370 0.3349 0.147 Uiso 1.00 1 c R
H(40) H -0.0754 0.3742 0.2214 0.196 Uiso 1.00 1 c R
H(41) H -0.2178 0.3548 0.2729 0.196 Uiso 1.00 1 c R
H(42) H -0.1848 0.3127 0.2074 0.196 Uiso 1.00 1 c R
H(43) H 0.4603 0.3843 -0.0146 0.081 Uiso 1.00 1 c R
H(44) H 0.5825 0.4242 0.0091 0.081 Uiso 1.00 1 c R
H(45) H 0.4520 0.3851 0.0669 0.081 Uiso 1.00 1 c R
H(46) H 0.6931 0.2180 0.1160 0.058 Uiso 1.00 1 c R
H(47) H 0.5631 0.2585 0.1527 0.058 Uiso 1.00 1 c R
H(48) H 0.6875 0.3225 0.1083 0.058 Uiso 1.00 1 c R
H(49) H 0.6457 0.2916 -0.0629 0.041 Uiso 1.00 1 c R
H(50) H 0.7272 0.2246 -0.0075 0.041 Uiso 1.00 1 c R
H(51) H 0.7512 0.3301 -0.0269 0.041 Uiso 1.00 1 c R
H(52) H 0.1145 0.1912 -0.0173 0.027 Uiso 1.00 1 c R
H(53) H -0.0199 0.1833 0.0400 0.027 Uiso 1.00 1 c R
H(54) H -0.0279 0.1859 -0.0408 0.027 Uiso 1.00 1 c R
H(55) H -0.2245 0.7950 0.4368 0.049 Uiso 1.00 1 c R
H(56) H 0.4254 0.8079 0.1578 0.082 Uiso 1.00 1 c R
H(57) H 0.5024 0.7655 0.2239 0.082 Uiso 1.00 1 c R
H(58) H 0.4148 0.7029 0.1969 0.082 Uiso 1.00 1 c R

loop_
_atom_site_aniso_label
_atom_site_aniso_U_11
_atom_site_aniso_U_22
_atom_site_aniso_U_33
_atom_site_aniso_U_12
_atom_site_aniso_U_13
_atom_site_aniso_U_23
W(1) 0.02384(12) 0.01562(11) 0.02047(12) -0.00034(8) -0.00085(8) -0.00529(8)
W(2) 0.01690(11) 0.01986(12) 0.01949(11) 0.00041(8) 0.00106(8) -0.00653(8)
V(1) 0.0238(4) 0.0151(4) 0.0151(4) -0.0008(3) 0.0022(3) -0.0026(3)
V(2) 0.0195(4) 0.0140(4) 0.0187(4) 0.0009(3) -0.0017(3) -0.0041(3)
Cl(1) 0.0747(16) 0.146(2) 0.122(2) 0.0529(17) -0.0368(16) -0.098(2)
Cl(2) 0.1007(19) 0.0529(13) 0.0813(17) -0.0184(12) -0.0094(14) 0.0171(12)
Cl(3) 0.0481(10) 0.0694(12) 0.0417(9) 0.0148(8) -0.0063(7) -0.0111(8)
Cl(4) 0.053(4) 0.053(4) 0.109(7) 0.017(3) -0.026(4) -0.015(4)
Cl(5) 0.050(4) 0.069(5) 0.092(6) -0.008(4) -0.001(4) -0.046(5)
Cl(6) 0.041(3) 0.035(3) 0.109(6) -0.000(2) 0.028(4) -0.037(4)
O(1) 0.029(2) 0.0200(18) 0.0190(18) 0.0022(15) 0.0022(15) -0.0039(15)
O(2) 0.0262(19) 0.0167(17) 0.0169(17) -0.0004(14) 0.0017(14) -0.0019(14)
O(3) 0.0261(19) 0.0178(17) 0.0146(17) -0.0014(14) 0.0018(14) -0.0029(14)
O(4) 0.0241(18) 0.0188(17) 0.0189(17) 0.0006(14) -0.0016(14) -0.0049(14)
O(5) 0.029(2) 0.0164(18) 0.035(2) -0.0000(15) 0.0001(16) -0.0047(16)
O(6) 0.031(2) 0.031(2) 0.029(2) 0.0048(16) -0.0066(16) -0.0145(17)
O(7) 0.030(2) 0.0184(18) 0.0251(19) 0.0009(15) -0.0065(15) -0.0037(15)
O(8) 0.0209(18) 0.0174(17) 0.0209(17) -0.0012(13) -0.0001(14) -0.0040(14)
O(9) 0.0175(17) 0.0142(17) 0.0223(18) 0.0005(13) -0.0006(13) -0.0049(14)
O(10) 0.0184(17) 0.0157(17) 0.0254(18) 0.0048(13) -0.0038(14) -0.0080(14)
O(11) 0.024(2) 0.031(2) 0.031(2) 0.0066(16) -0.0005(16) -0.0129(17)
O(12) 0.0205(19) 0.031(2) 0.028(2) -0.0038(15) 0.0027(15) -0.0068(17)
O(13) 0.065(3) 0.038(2) 0.069(3) -0.007(2) -0.005(2) -0.016(2)
O(14) 0.016(4) 0.139(9) 0.024(4) -0.090(5) -0.017(3) 0.031(4)
O(15) 0.020(3) 0.018(3) 0.042(4) -0.007(2) -0.001(2) -0.007(2)
O(16) 0.033(5) 0.007(3) 0.023(4) 0.001(3) -0.002(3) -0.010(3)
O(17) 0.088(8) 0.050(6) 0.086(8) 0.016(6) -0.052(7) -0.034(6)
N(1) 0.021(2) 0.019(2) 0.019(2) -0.0006(16) 0.0014(16) -0.0047(17)
N(2) 0.021(2) 0.018(2) 0.020(2) -0.0002(16) 0.0022(16) -0.0051(17)
N(3) 0.022(2) 0.021(2) 0.014(2) -0.0008(17) -0.0002(16) -0.0051(17)
N(4) 0.019(2) 0.018(2) 0.018(2) 0.0040(16) -0.0020(16) -0.0055(17)
C(1) 0.027(2) 0.020(2) 0.020(2) 0.001(2) -0.003(2) -0.005(2)
C(2) 0.025(2) 0.019(2) 0.031(2) -0.001(2) -0.005(2) -0.007(2)
C(3) 0.023(2) 0.020(2) 0.024(2) -0.003(2) 0.001(2) -0.002(2)
C(4) 0.024(2) 0.020(2) 0.023(2) -0.003(2) -0.001(2) -0.003(2)
C(5) 0.019(2) 0.022(2) 0.020(2) -0.001(2) 0.0025(19) -0.006(2)
C(6) 0.020(2) 0.018(2) 0.018(2) -0.0013(19) 0.0021(19) -0.003(2)
C(7) 0.024(2) 0.017(2) 0.023(2) -0.004(2) 0.002(2) -0.002(2)
C(8) 0.020(2) 0.024(2) 0.019(2) -0.004(2) 0.001(2) -0.004(2)
C(9) 0.023(2) 0.021(2) 0.024(2) -0.005(2) 0.001(2) -0.004(2)
C(10) 0.022(2) 0.019(2) 0.023(2) -0.003(2) 0.006(2) -0.004(2)
C(11) 0.037(3) 0.019(2) 0.030(3) -0.010(2) -0.007(2) 0.001(2)
C(12) 0.045(3) 0.022(3) 0.052(4) -0.013(2) -0.016(3) 0.006(2)
C(13) 0.050(3) 0.024(3) 0.044(3) -0.003(2) -0.021(3) -0.001(2)
C(14) 0.057(4) 0.041(3) 0.037(3) -0.023(3) 0.009(3) 0.003(3)
C(15) 0.037(3) 0.026(2) 0.030(3) -0.011(2) -0.010(2) 0.002(2)
C(16) 0.037(3) 0.046(4) 0.059(4) 0.002(3) -0.025(3) -0.000(3)
C(17) 0.054(4) 0.043(3) 0.040(3) -0.024(3) -0.024(3) 0.005(3)
C(18) 0.064(4) 0.041(3) 0.022(3) -0.021(3) -0.011(2) 0.000(2)
C(19) 0.032(3) 0.028(2) 0.014(2) 0.000(2) 0.001(2) -0.003(2)
C(20) 0.023(2) 0.030(2) 0.022(2) -0.006(2) 0.005(2) -0.010(2)
C(21) 0.026(2) 0.033(3) 0.022(2) -0.006(2) 0.008(2) -0.011(2)
C(22) 0.025(2) 0.026(2) 0.024(2) 0.003(2) 0.002(2) -0.011(2)
C(23) 0.026(2) 0.018(2) 0.028(2) 0.000(2) 0.001(2) -0.007(2)
C(24) 0.022(2) 0.020(2) 0.013(2) 0.0013(19) -0.0001(19) -0.0049(19)
C(25) 0.021(2) 0.017(2) 0.017(2) 0.0039(19) -0.0009(19) -0.0024(19)
C(26) 0.023(2) 0.020(2) 0.024(2) 0.004(2) 0.001(2) -0.008(2)
C(27) 0.023(2) 0.018(2) 0.021(2) 0.003(2) -0.003(2) -0.002(2)
C(28) 0.017(2) 0.022(2) 0.023(2) 0.004(2) 0.0025(19) -0.006(2)
C(29) 0.019(2) 0.020(2) 0.026(2) 0.0033(19) -0.001(2) -0.008(2)
C(30) 0.030(3) 0.036(3) 0.041(3) -0.002(2) 0.007(2) -0.026(2)
C(31) 0.30(2) 0.124(10) 0.173(13) -0.143(13) 0.202(15) -0.132(11)
C(32) 0.057(5) 0.232(16) 0.145(10) -0.014(7) 0.011(6) -0.171(12)
C(33) 0.27(2) 0.131(11) 0.176(14) 0.147(13) -0.143(15) -0.133(12)
C(34) 0.027(2) 0.020(2) 0.041(3) 0.001(2) 0.004(2) -0.008(2)
C(35) 0.035(3) 0.016(3) 0.129(8) -0.001(2) 0.016(4) -0.004(3)
C(36) 0.047(4) 0.058(4) 0.048(4) -0.023(3) 0.001(3) -0.029(3)
C(37) 0.026(3) 0.032(3) 0.039(3) -0.009(2) 0.008(2) -0.009(2)
C(38) 0.027(2) 0.012(2) 0.027(2) 0.0009(19) -0.004(2) -0.003(2)
C(39) 0.040(3) 0.039(3) 0.045(3) -0.002(2) -0.010(2) -0.012(3)
C(40) 0.078(6) 0.070(5) 0.049(4) -0.033(4) 0.013(4) -0.014(4)
C(41) 0.042(12) 0.13(2) 0.22(3) -0.010(13) -0.002(16) -0.02(2)
C(42) 0.17(2) 0.102(13) 0.42(4) -0.041(13) 0.18(2) -0.05(2)
C(43) 0.047(9) 0.057(10) 0.084(13) -0.005(8) -0.022(8) -0.025(10)
C(44) 0.10(2) 0.19(3) 0.073(17) 0.16(2) -0.102(17) -0.15(2)

loop_
_atom_type_symbol
_atom_type_description
_atom_type_scat_dispersion_real
_atom_type_scat_dispersion_imag
_atom_type_scat_source
C C 0.003 0.002
;
International Tables for Crystallography
(1992, Vol. C, Tables 4.2.6.8 and 6.1.1.4)
;
H H 0.000 0.000
;
International Tables for Crystallography
(1992, Vol. C, Table 6.1.1.4)
;
N N 0.006 0.003
;
International Tables for Crystallography
(1992, Vol. C, Tables 4.2.6.8 and 6.1.1.4)
;
O O 0.011 0.006
;
International Tables for Crystallography
(1992, Vol. C, Tables 4.2.6.8 and 6.1.1.4)
;
V V 0.300 0.529
;
International Tables for Crystallography
(1992, Vol. C, Tables 4.2.6.8 and 6.1.1.4)
;
W W -0.849 6.872
;
International Tables for Crystallography
(1992, Vol. C, Tables 4.2.6.8 and 6.1.1.4)
;
Cl Cl 0.148 0.159
;
International Tables for Crystallography
(1992, Vol. C, Tables 4.2.6.8 and 6.1.1.4)
;

loop_
_geom_angle_atom_site_label_1
_geom_angle_atom_site_label_2
_geom_angle_atom_site_label_3
_geom_angle
_geom_angle_publ_flag
_geom_angle_site_symmetry_1
_geom_angle_site_symmetry_3
O(2) W(1) O(3) 75.20(13) yes . .
O(2) W(1) O(3) 83.73(15) yes . 2_666
O(2) W(1) O(4) 153.56(16) yes . .
O(2) W(1) O(5) 97.14(16) yes . .
O(2) W(1) O(6) 99.15(17) yes . .
O(3) W(1) O(3) 70.64(12) yes . 2_666
O(3) W(1) O(4) 82.38(13) yes . .
O(3) W(1) O(5) 160.79(18) yes . .
O(3) W(1) O(6) 93.15(16) yes . .
O(3) W(1) O(4) 75.66(15) yes 2_666 .
O(3) W(1) O(5) 91.22(17) yes 2_666 .
O(3) W(1) O(6) 162.38(14) yes 2_666 .
O(4) W(1) O(5) 99.64(15) yes . .
O(4) W(1) O(6) 95.85(17) yes . .
O(5) W(1) O(6) 105.6(2) yes . .
O(8) W(2) O(9) 74.86(12) yes . .
O(8) W(2) O(9) 83.28(14) yes . 2_555
O(8) W(2) O(10) 153.52(13) yes . .
O(8) W(2) O(11) 99.12(17) yes . .
O(8) W(2) O(12) 96.96(16) yes . .
O(9) W(2) O(9) 70.51(13) yes . 2_555
O(9) W(2) O(10) 83.33(13) yes . .
O(9) W(2) O(11) 92.70(16) yes . .
O(9) W(2) O(12) 161.52(16) yes . .
O(9) W(2) O(10) 75.31(13) yes 2_555 .
O(9) W(2) O(11) 161.93(14) yes 2_555 .
O(9) W(2) O(12) 92.32(16) yes 2_555 .
O(10) W(2) O(11) 96.68(16) yes . .
O(10) W(2) O(12) 99.27(16) yes . .
O(11) W(2) O(12) 105.07(18) yes . .
O(1) V(1) O(2) 103.27(17) yes . .
O(1) V(1) O(4) 104.84(19) yes . 2_666
O(1) V(1) N(1) 95.34(17) yes . .
O(1) V(1) N(2) 96.24(18) yes . .
O(2) V(1) O(4) 102.34(17) yes . 2_666
O(2) V(1) N(1) 155.91(17) yes . .
O(2) V(1) N(2) 89.33(17) yes . .
O(4) V(1) N(1) 87.24(16) yes 2_666 .
O(4) V(1) N(2) 152.62(15) yes 2_666 .
N(1) V(1) N(2) 73.39(17) yes . .
O(7) V(2) O(8) 104.00(17) yes . .
O(7) V(2) O(10) 105.03(18) yes . 2_555
O(7) V(2) N(3) 95.94(19) yes . .
O(7) V(2) N(4) 95.76(18) yes . .
O(8) V(2) O(10) 102.48(18) yes . 2_555
O(8) V(2) N(3) 88.45(17) yes . .
O(8) V(2) N(4) 154.22(16) yes . .
O(10) V(2) N(3) 152.98(14) yes 2_555 .
O(10) V(2) N(4) 87.91(16) yes 2_555 .
N(3) V(2) N(4) 72.99(16) yes . .
C(42) Cl(4) C(44) 113.5(9) yes . .
C(43) Cl(5) C(44) 137.5(12) yes . .
W(1) O(2) V(1) 120.12(16) yes . .
W(1) O(3) W(1) 109.36(13) yes . 2_666
W(1) O(3) C(19) 116.9(3) yes . .
W(1) O(3) C(19) 118.3(3) yes 2_666 .
W(1) O(4) V(1) 119.1(2) yes . 2_666
W(2) O(8) V(2) 120.21(16) yes . .
W(2) O(9) W(2) 109.49(16) yes . 2_555
W(2) O(9) C(38) 117.1(2) yes . .
W(2) O(9) C(38) 117.6(2) yes 2_555 .
W(2) O(10) V(2) 119.44(18) yes . 2_555
V(1) N(1) C(1) 122.1(3) yes . .
V(1) N(1) C(5) 119.7(3) yes . .
C(1) N(1) C(5) 118.2(4) yes . .
V(1) N(2) C(6) 119.8(3) yes . .
V(1) N(2) C(10) 122.3(3) yes . .
C(6) N(2) C(10) 117.8(4) yes . .
V(2) N(3) C(20) 121.5(3) yes . .
V(2) N(3) C(24) 120.1(3) yes . .
C(20) N(3) C(24) 118.4(4) yes . .
V(2) N(4) C(25) 120.0(3) yes . .
V(2) N(4) C(29) 121.7(3) yes . .
C(25) N(4) C(29) 118.3(4) yes . .
N(1) C(1) C(2) 122.7(5) yes . .
C(1) C(2) C(3) 119.8(5) yes . .
C(2) C(3) C(4) 116.9(4) yes . .
C(2) C(3) C(11) 122.7(5) yes . .
C(4) C(3) C(11) 120.4(5) yes . .
C(3) C(4) C(5) 120.3(5) yes . .
N(1) C(5) C(4) 122.0(5) yes . .
N(1) C(5) C(6) 113.3(4) yes . .
C(4) C(5) C(6) 124.7(5) yes . .
N(2) C(6) C(5) 113.7(4) yes . .
N(2) C(6) C(7) 122.2(5) yes . .
C(5) C(6) C(7) 124.0(4) yes . .
C(6) C(7) C(8) 119.8(4) yes . .
C(7) C(8) C(9) 116.7(5) yes . .
C(7) C(8) C(15) 120.3(4) yes . .
C(9) C(8) C(15) 123.0(5) yes . .
C(8) C(9) C(10) 120.5(5) yes . .
N(2) C(10) C(9) 122.9(4) yes . .
C(3) C(11) C(12) 111.8(5) yes . .
C(3) C(11) C(13) 108.7(4) yes . .
C(3) C(11) C(14) 109.5(5) yes . .
C(12) C(11) C(13) 108.4(5) yes . .
C(12) C(11) C(14) 109.1(5) yes . .
C(13) C(11) C(14) 109.3(5) yes . .
C(8) C(15) C(16) 109.0(5) yes . .
C(8) C(15) C(17) 111.8(4) yes . .
C(8) C(15) C(18) 108.5(5) yes . .
C(16) C(15) C(17) 108.8(5) yes . .
C(16) C(15) C(18) 110.4(4) yes . .
C(17) C(15) C(18) 108.4(5) yes . .
N(3) C(20) C(21) 121.9(5) yes . .
C(20) C(21) C(22) 120.5(4) yes . .
C(21) C(22) C(23) 117.1(5) yes . .
C(21) C(22) C(30) 121.5(4) yes . .
C(23) C(22) C(30) 121.3(5) yes . .
C(22) C(23) C(24) 119.7(5) yes . .
N(3) C(24) C(23) 122.3(4) yes . .
N(3) C(24) C(25) 113.7(4) yes . .
C(23) C(24) C(25) 123.8(4) yes . .
N(4) C(25) C(24) 113.1(4) yes . .
N(4) C(25) C(26) 122.1(4) yes . .
C(24) C(25) C(26) 124.7(5) yes . .
C(25) C(26) C(27) 120.7(5) yes . .
C(26) C(27) C(28) 116.5(4) yes . .
C(26) C(27) C(34) 121.7(5) yes . .
C(28) C(27) C(34) 121.8(4) yes . .
C(27) C(28) C(29) 119.8(4) yes . .
N(4) C(29) C(28) 122.5(5) yes . .
C(22) C(30) C(31) 111.8(7) yes . .
C(22) C(30) C(32) 111.0(7) yes . .
C(22) C(30) C(33) 107.1(8) yes . .
C(31) C(30) C(32) 109.9(10) yes . .
C(31) C(30) C(33) 113.3(10) yes . .
C(32) C(30) C(33) 103.4(10) yes . .
C(27) C(34) C(35) 110.5(5) yes . .
C(27) C(34) C(36) 107.1(4) yes . .
C(27) C(34) C(37) 111.5(5) yes . .
C(35) C(34) C(36) 110.1(6) yes . .
C(35) C(34) C(37) 108.7(5) yes . .
C(36) C(34) C(37) 109.1(5) yes . .
Cl(1) C(39) Cl(2) 110.6(4) yes . .
Cl(1) C(39) Cl(3) 110.6(4) yes . .
Cl(2) C(39) Cl(3) 109.7(3) yes . .
Cl(4) C(42) O(15) 166.0(16) yes . .
Cl(4) C(42) O(16) 84.5(17) yes . .
O(15) C(42) O(16) 107(2) yes . .
Cl(5) C(43) O(17) 160.7(19) yes . .
Cl(4) C(44) Cl(5) 100.4(7) yes . .
Cl(4) C(44) Cl(6) 118.6(11) yes . .
Cl(5) C(44) Cl(6) 110.2(9) yes . .
N(1) C(1) H(1) 118.6 no . .
C(2) C(1) H(1) 118.6 no . .
C(1) C(2) H(2) 120.1 no . .
C(3) C(2) H(2) 120.1 no . .
C(3) C(4) H(3) 119.8 no . .
C(5) C(4) H(3) 119.8 no . .
C(6) C(7) H(4) 120.1 no . .
C(8) C(7) H(4) 120.1 no . .
C(8) C(9) H(5) 119.7 no . .
C(10) C(9) H(5) 119.7 no . .
N(2) C(10) H(6) 118.6 no . .
C(9) C(10) H(6) 118.6 no . .
C(11) C(12) H(7) 109.5 no . .
C(11) C(12) H(8) 109.5 no . .
C(11) C(12) H(9) 109.5 no . .
H(7) C(12) H(8) 109.5 no . .
H(7) C(12) H(9) 109.5 no . .
H(8) C(12) H(9) 109.5 no . .
C(11) C(13) H(10) 109.5 no . .
C(11) C(13) H(11) 109.5 no . .
C(11) C(13) H(12) 109.5 no . .
H(10) C(13) H(11) 109.5 no . .
H(10) C(13) H(12) 109.5 no . .
H(11) C(13) H(12) 109.5 no . .
C(11) C(14) H(13) 109.5 no . .
C(11) C(14) H(14) 109.5 no . .
C(11) C(14) H(15) 109.5 no . .
H(13) C(14) H(14) 109.5 no . .
H(13) C(14) H(15) 109.5 no . .
H(14) C(14) H(15) 109.5 no . .
C(15) C(16) H(16) 109.5 no . .
C(15) C(16) H(17) 109.5 no . .
C(15) C(16) H(18) 109.5 no . .
H(16) C(16) H(17) 109.5 no . .
H(16) C(16) H(18) 109.5 no . .
H(17) C(16) H(18) 109.5 no . .
C(15) C(17) H(19) 109.5 no . .
C(15) C(17) H(20) 109.5 no . .
C(15) C(17) H(21) 109.5 no . .
H(19) C(17) H(20) 109.5 no . .
H(19) C(17) H(21) 109.5 no . .
H(20) C(17) H(21) 109.5 no . .
C(15) C(18) H(22) 109.5 no . .
C(15) C(18) H(23) 109.5 no . .
C(15) C(18) H(24) 109.5 no . .
H(22) C(18) H(23) 109.5 no . .
H(22) C(18) H(24) 109.5 no . .
H(23) C(18) H(24) 109.5 no . .
O(3) C(19) H(25) 109.5 no . .
O(3) C(19) H(26) 109.5 no . .
O(3) C(19) H(27) 109.5 no . .
H(25) C(19) H(26) 109.5 no . .
H(25) C(19) H(27) 109.5 no . .
H(26) C(19) H(27) 109.5 no . .
N(3) C(20) H(28) 119.0 no . .
C(21) C(20) H(28) 119.0 no . .
C(20) C(21) H(29) 119.7 no . .
C(22) C(21) H(29) 119.7 no . .
C(22) C(23) H(30) 120.2 no . .
C(24) C(23) H(30) 120.2 no . .
C(25) C(26) H(31) 119.6 no . .
C(27) C(26) H(31) 119.6 no . .
C(27) C(28) H(32) 120.1 no . .
C(29) C(28) H(32) 120.1 no . .
N(4) C(29) H(33) 118.7 no . .
C(28) C(29) H(33) 118.7 no . .
C(30) C(31) H(34) 109.5 no . .
C(30) C(31) H(35) 109.5 no . .
C(30) C(31) H(36) 109.5 no . .
H(34) C(31) H(35) 109.5 no . .
H(34) C(31) H(36) 109.5 no . .
H(35) C(31) H(36) 109.5 no . .
C(30) C(32) H(37) 109.5 no . .
C(30) C(32) H(38) 109.5 no . .
C(30) C(32) H(39) 109.5 no . .
H(37) C(32) H(38) 109.5 no . .
H(37) C(32) H(39) 109.5 no . .
H(38) C(32) H(39) 109.5 no . .
C(30) C(33) H(40) 109.5 no . .
C(30) C(33) H(41) 109.5 no . .
C(30) C(33) H(42) 109.5 no . .
H(40) C(33) H(41) 109.5 no . .
H(40) C(33) H(42) 109.5 no . .
H(41) C(33) H(42) 109.5 no . .
C(34) C(35) H(43) 109.5 no . .
C(34) C(35) H(44) 109.5 no . .
C(34) C(35) H(45) 109.5 no . .
H(43) C(35) H(44) 109.5 no . .
H(43) C(35) H(45) 109.5 no . .
H(44) C(35) H(45) 109.5 no . .
C(34) C(36) H(46) 109.5 no . .
C(34) C(36) H(47) 109.5 no . .
C(34) C(36) H(48) 109.5 no . .
H(46) C(36) H(47) 109.5 no . .
H(46) C(36) H(48) 109.5 no . .
H(47) C(36) H(48) 109.5 no . .
C(34) C(37) H(49) 109.5 no . .
C(34) C(37) H(50) 109.5 no . .
C(34) C(37) H(51) 109.5 no . .
H(49) C(37) H(50) 109.5 no . .
H(49) C(37) H(51) 109.5 no . .
H(50) C(37) H(51) 109.5 no . .
O(9) C(38) H(52) 109.5 no . .
O(9) C(38) H(53) 109.5 no . .
O(9) C(38) H(54) 109.5 no . .
H(52) C(38) H(53) 109.5 no . .
H(52) C(38) H(54) 109.5 no . .
H(53) C(38) H(54) 109.5 no . .
Cl(1) C(39) H(55) 108.6 no . .
Cl(2) C(39) H(55) 108.6 no . .
Cl(3) C(39) H(55) 108.6 no . .
O(13) C(40) H(56) 109.5 no . .
O(13) C(40) H(57) 109.5 no . .
O(13) C(40) H(58) 109.5 no . .
H(56) C(40) H(57) 109.5 no . .
H(56) C(40) H(58) 109.5 no . .
H(57) C(40) H(58) 109.5 no . .

loop_
_geom_bond_atom_site_label_1
_geom_bond_atom_site_label_2
_geom_bond_distance
_geom_bond_publ_flag
_geom_bond_site_symmetry_2
W(1) O(2) 1.947(3) yes .
W(1) O(3) 2.259(3) yes .
W(1) O(3) 2.238(4) yes 2_666
W(1) O(4) 1.957(3) yes .
W(1) O(5) 1.730(3) yes .
W(1) O(6) 1.731(4) yes .
W(2) O(8) 1.957(3) yes .
W(2) O(9) 2.246(3) yes .
W(2) O(9) 2.253(3) yes 2_555
W(2) O(10) 1.959(3) yes .
W(2) O(11) 1.729(4) yes .
W(2) O(12) 1.734(3) yes .
V(1) O(1) 1.602(3) yes .
V(1) O(2) 1.783(3) yes .
V(1) O(4) 1.784(4) yes 2_666
V(1) N(1) 2.153(3) yes .
V(1) N(2) 2.139(4) yes .
V(2) O(7) 1.607(3) yes .
V(2) O(8) 1.773(3) yes .
V(2) O(10) 1.788(3) yes 2_555
V(2) N(3) 2.145(4) yes .
V(2) N(4) 2.156(4) yes .
Cl(1) C(39) 1.758(8) yes .
Cl(2) C(39) 1.752(6) yes .
Cl(3) C(39) 1.758(7) yes .
Cl(4) C(44) 1.770(17) yes .
Cl(5) C(43) 1.160(19) yes .
Cl(5) C(44) 1.885(15) yes .
Cl(6) C(44) 1.673(18) yes .
O(3) C(19) 1.440(5) yes .
O(9) C(38) 1.443(6) yes .
O(13) C(40) 1.411(10) yes .
O(14) C(41) 1.57(2) yes .
O(15) C(42) 1.38(3) yes .
O(16) C(42) 1.33(2) yes .
O(17) C(43) 1.320(19) yes .
N(1) C(1) 1.336(7) yes .
N(1) C(5) 1.352(7) yes .
N(2) C(6) 1.358(5) yes .
N(2) C(10) 1.342(7) yes .
N(3) C(20) 1.342(6) yes .
N(3) C(24) 1.346(7) yes .
N(4) C(25) 1.347(7) yes .
N(4) C(29) 1.341(6) yes .
C(1) C(2) 1.390(6) yes .
C(2) C(3) 1.390(8) yes .
C(3) C(4) 1.402(8) yes .
C(3) C(11) 1.527(6) yes .
C(4) C(5) 1.378(6) yes .
C(5) C(6) 1.483(8) yes .
C(6) C(7) 1.384(8) yes .
C(7) C(8) 1.406(8) yes .
C(8) C(9) 1.393(6) yes .
C(8) C(15) 1.519(8) yes .
C(9) C(10) 1.371(8) yes .
C(11) C(12) 1.536(10) yes .
C(11) C(13) 1.523(9) yes .
C(11) C(14) 1.532(9) yes .
C(15) C(16) 1.533(9) yes .
C(15) C(17) 1.543(10) yes .
C(15) C(18) 1.547(8) yes .
C(20) C(21) 1.382(9) yes .
C(21) C(22) 1.384(8) yes .
C(22) C(23) 1.397(7) yes .
C(22) C(30) 1.540(9) yes .
C(23) C(24) 1.383(8) yes .
C(24) C(25) 1.487(6) yes .
C(25) C(26) 1.382(7) yes .
C(26) C(27) 1.394(7) yes .
C(27) C(28) 1.402(8) yes .
C(27) C(34) 1.531(7) yes .
C(28) C(29) 1.390(7) yes .
C(30) C(31) 1.440(15) yes .
C(30) C(32) 1.482(15) yes .
C(30) C(33) 1.477(16) yes .
C(34) C(35) 1.523(8) yes .
C(34) C(36) 1.529(10) yes .
C(34) C(37) 1.522(8) yes .
C(1) H(1) 0.950 no .
C(2) H(2) 0.950 no .
C(4) H(3) 0.950 no .
C(7) H(4) 0.950 no .
C(9) H(5) 0.950 no .
C(10) H(6) 0.950 no .
C(12) H(7) 0.980 no .
C(12) H(8) 0.980 no .
C(12) H(9) 0.980 no .
C(13) H(10) 0.980 no .
C(13) H(11) 0.980 no .
C(13) H(12) 0.980 no .
C(14) H(13) 0.980 no .
C(14) H(14) 0.980 no .
C(14) H(15) 0.980 no .
C(16) H(16) 0.980 no .
C(16) H(17) 0.980 no .
C(16) H(18) 0.980 no .
C(17) H(19) 0.980 no .
C(17) H(20) 0.980 no .
C(17) H(21) 0.980 no .
C(18) H(22) 0.980 no .
C(18) H(23) 0.980 no .
C(18) H(24) 0.980 no .
C(19) H(25) 0.980 no .
C(19) H(26) 0.980 no .
C(19) H(27) 0.980 no .
C(20) H(28) 0.950 no .
C(21) H(29) 0.950 no .
C(23) H(30) 0.950 no .
C(26) H(31) 0.950 no .
C(28) H(32) 0.950 no .
C(29) H(33) 0.950 no .
C(31) H(34) 0.980 no .
C(31) H(35) 0.980 no .
C(31) H(36) 0.980 no .
C(32) H(37) 0.980 no .
C(32) H(38) 0.980 no .
C(32) H(39) 0.980 no .
C(33) H(40) 0.980 no .
C(33) H(41) 0.980 no .
C(33) H(42) 0.980 no .
C(35) H(43) 0.980 no .
C(35) H(44) 0.980 no .
C(35) H(45) 0.980 no .
C(36) H(46) 0.980 no .
C(36) H(47) 0.980 no .
C(36) H(48) 0.980 no .
C(37) H(49) 0.980 no .
C(37) H(50) 0.980 no .
C(37) H(51) 0.980 no .
C(38) H(52) 0.980 no .
C(38) H(53) 0.980 no .
C(38) H(54) 0.980 no .
C(39) H(55) 1.000 no .
C(40) H(56) 0.980 no .
C(40) H(57) 0.980 no .
C(40) H(58) 0.980 no .

loop_
_geom_contact_atom_site_label_1
_geom_contact_atom_site_label_2
_geom_contact_distance
_geom_contact_site_symmetry_2
Cl(2) C(20) 3.380(5) 1_565
Cl(2) C(21) 3.515(5) 1_565
Cl(3) O(1) 3.101(4) .
Cl(3) N(2) 3.562(5) .
Cl(3) C(6) 3.452(5) .
Cl(4) O(6) 3.548(12) .
Cl(4) O(15) 3.456(15) .
Cl(4) O(16) 2.381(15) .
Cl(4) C(42) 2.11(3) .
Cl(5) C(33) 3.57(2) 1_655
Cl(6) O(16) 2.476(13) .
Cl(6) C(42) 3.56(2) .
O(1) Cl(3) 3.101(4) .
O(1) C(9) 3.308(6) 2_566
O(1) C(31) 3.493(17) 2_566
O(1) C(32) 3.360(15) 2_566
O(2) C(9) 3.281(5) 2_566
O(5) C(39) 2.994(8) 2_566
O(6) Cl(4) 3.548(12) .
O(6) C(44) 2.865(16) .
O(7) C(4) 3.495(7) 1_545
O(7) C(7) 3.497(5) 1_545
O(8) C(16) 3.471(7) 1_545
O(10) C(28) 3.496(6) 1_455
O(11) C(14) 3.509(7) 1_445
O(11) C(28) 3.347(6) 1_455
O(11) C(36) 3.455(9) 1_455
O(12) O(13) 2.755(6) 1_445
O(12) C(40) 3.405(9) 1_445
O(13) O(12) 2.755(6) 1_665
O(13) O(17) 2.728(14) .
O(13) C(28) 3.488(7) 2_665
O(13) C(43) 3.32(2) .
O(14) O(14) 2.971(16) 2_565
O(14) O(15) 2.735(13) .
O(14) O(15) 3.084(11) 2_565
O(14) C(41) 2.32(3) 2_565
O(15) Cl(4) 3.456(15) .
O(15) O(14) 2.735(13) .
O(15) O(14) 3.084(11) 2_565
O(15) C(41) 1.85(4) .
O(15) C(41) 3.55(3) 2_565
O(16) Cl(4) 2.381(15) .
O(16) Cl(6) 2.476(13) .
O(16) C(23) 3.368(10) .
O(16) C(26) 3.325(11) .
O(16) C(32) 3.458(13) .
O(16) C(35) 3.458(12) .
O(16) C(44) 2.74(2) .
O(17) O(13) 2.728(14) .
O(17) C(35) 3.516(18) 2_665
O(17) C(41) 3.09(3) 2_665
N(2) Cl(3) 3.562(5) .
C(4) O(7) 3.495(7) 1_565
C(6) Cl(3) 3.452(5) .
C(7) O(7) 3.497(5) 1_565
C(9) O(1) 3.308(6) 2_566
C(9) O(2) 3.281(5) 2_566
C(10) C(10) 3.442(6) 2_566
C(13) C(23) 3.596(8) 1_565
C(13) C(24) 3.434(8) 1_565
C(14) O(11) 3.509(7) 1_665
C(16) O(8) 3.471(7) 1_565
C(20) Cl(2) 3.380(5) 1_545
C(21) Cl(2) 3.515(5) 1_545
C(23) O(16) 3.368(10) .
C(23) C(13) 3.596(8) 1_545
C(24) C(13) 3.434(8) 1_545
C(26) O(16) 3.325(11) .
C(28) O(10) 3.496(6) 1_655
C(28) O(11) 3.347(6) 1_655
C(28) O(13) 3.488(7) 2_665
C(31) O(1) 3.493(17) 2_566
C(32) O(1) 3.360(15) 2_566
C(32) O(16) 3.458(13) .
C(33) Cl(5) 3.57(2) 1_455
C(35) O(16) 3.458(12) .
C(35) O(17) 3.516(18) 2_665
C(36) O(11) 3.455(9) 1_655
C(39) O(5) 2.994(8) 2_566
C(40) O(12) 3.405(9) 1_665
C(41) O(14) 2.32(3) 2_565
C(41) O(15) 1.85(4) .
C(41) O(15) 3.55(3) 2_565
C(41) O(17) 3.09(3) 2_665
C(41) C(41) 2.62(3) 2_565
C(41) C(42) 3.21(5) .
C(42) Cl(4) 2.11(3) .
C(42) Cl(6) 3.56(2) .
C(42) C(41) 3.21(5) .
C(42) C(44) 3.25(3) .
C(43) O(13) 3.32(2) .
C(44) O(6) 2.865(16) .
C(44) O(16) 2.74(2) .
C(44) C(42) 3.25(3) .
W(1) H(55) 3.543 2_566
W(2) H(32) 3.482 1_455
V(1) H(5) 3.357 2_566
V(1) H(21) 3.593 2_566
V(2) H(24) 3.487 1_545
Cl(1) H(2) 3.259 1_455
Cl(1) H(8) 3.107 2_576
Cl(1) H(12) 3.338 2_576
Cl(2) H(17) 3.302 .
Cl(2) H(28) 3.182 1_565
Cl(2) H(29) 3.401 1_565
Cl(3) H(36) 3.443 2_566
Cl(3) H(37) 3.114 2_566
Cl(3) H(39) 3.330 2_566
Cl(4) H(19) 3.567 .
Cl(4) H(23) 2.926 .
Cl(4) H(26) 3.494 .
Cl(4) H(38) 3.240 .
Cl(4) H(58) 3.440 .
Cl(5) H(20) 3.315 1_655
Cl(5) H(27) 3.379 .
Cl(5) H(41) 2.919 1_655
Cl(5) H(42) 3.451 1_655
Cl(5) H(48) 3.592 .
Cl(6) H(9) 3.328 1_545
Cl(6) H(11) 3.174 1_545
Cl(6) H(30) 3.558 .
Cl(6) H(31) 3.453 .
Cl(6) H(38) 3.187 .
Cl(6) H(39) 3.309 .
Cl(6) H(47) 2.922 .
O(1) H(5) 2.457 2_566
O(1) H(6) 3.422 2_566
O(1) H(21) 3.123 2_566
O(1) H(36) 2.651 2_566
O(1) H(37) 2.416 2_566
O(1) H(41) 3.403 2_566
O(2) H(5) 2.904 2_566
O(2) H(21) 2.972 2_566
O(5) H(18) 3.011 2_566
O(5) H(55) 2.066 2_566
O(7) H(3) 2.546 1_545
O(7) H(4) 2.554 1_545
O(7) H(10) 3.055 1_545
O(7) H(13) 2.876 1_545
O(7) H(17) 3.335 1_545
O(7) H(24) 2.758 1_545
O(7) H(56) 2.884 1_545
O(8) H(16) 3.081 1_545
O(8) H(17) 2.987 1_545
O(8) H(22) 3.515 1_545
O(8) H(24) 3.271 1_545
O(10) H(32) 2.594 1_455
O(10) H(50) 2.884 1_455
O(11) H(14) 3.091 1_445
O(11) H(15) 3.058 1_445
O(11) H(32) 2.920 1_455
O(11) H(46) 2.538 1_455
O(11) H(50) 2.857 1_455
O(12) H(14) 3.537 1_445
O(12) H(16) 3.277 1_545
O(12) H(56) 3.302 1_445
O(12) H(57) 3.480 1_445
O(13) H(16) 3.114 1_655
O(13) H(20) 3.522 1_655
O(13) H(32) 3.515 2_665
O(13) H(43) 3.595 2_665
O(13) H(49) 3.073 2_665
O(13) H(52) 3.463 2_665
O(14) H(42) 3.507 .
O(14) H(48) 3.141 1_455
O(14) H(51) 3.029 1_455
O(14) H(53) 3.379 .
O(15) H(30) 3.290 .
O(15) H(31) 3.380 .
O(15) H(40) 3.284 .
O(15) H(44) 3.166 2_665
O(15) H(45) 3.143 .
O(15) H(51) 3.202 2_665
O(16) H(30) 2.420 .
O(16) H(31) 2.376 .
O(16) H(38) 2.521 .
O(16) H(40) 3.479 .
O(16) H(45) 2.491 .
O(16) H(47) 3.522 .
O(17) H(20) 2.765 1_655
O(17) H(43) 2.540 2_665
N(1) H(36) 3.402 2_566
N(2) H(6) 3.515 2_566
N(3) H(10) 2.969 1_545
N(4) H(10) 3.463 1_545
N(4) H(13) 3.332 1_545
N(4) H(15) 3.339 1_545
C(1) H(36) 3.164 2_566
C(4) H(57) 3.292 .
C(7) H(58) 3.496 .
C(9) H(6) 3.388 2_566
C(10) H(6) 2.869 2_566
C(12) H(29) 2.974 1_665
C(12) H(35) 3.497 1_665
C(14) H(57) 3.589 .
C(17) H(27) 3.226 1_455
C(17) H(40) 3.462 .
C(17) H(41) 3.557 .
C(18) H(49) 3.476 2_665
C(18) H(51) 3.427 2_665
C(18) H(54) 2.943 2_565
C(19) H(18) 3.402 1_655
C(19) H(21) 3.389 1_655
C(19) H(57) 3.299 .
C(19) H(58) 3.545 .
C(20) H(10) 3.469 1_545
C(21) H(7) 3.308 1_445
C(21) H(9) 3.496 1_445
C(21) H(46) 3.563 1_455
C(23) H(10) 3.302 1_545
C(23) H(11) 3.116 1_545
C(24) H(10) 2.856 1_545
C(24) H(11) 3.129 1_545
C(25) H(10) 3.168 1_545
C(25) H(11) 3.213 1_545
C(25) H(15) 3.329 1_545
C(26) H(11) 3.344 1_545
C(26) H(15) 3.302 1_545
C(27) H(15) 3.252 1_545
C(28) H(15) 3.185 1_545
C(28) H(33) 3.177 2_655
C(28) H(56) 3.562 2_665
C(29) H(13) 3.393 1_545
C(29) H(15) 3.236 1_545
C(29) H(33) 2.941 2_655
C(31) H(1) 3.358 2_566
C(33) H(19) 3.322 .
C(33) H(48) 3.425 1_455
C(35) H(44) 3.126 2_665
C(36) H(15) 3.590 1_545
C(36) H(42) 3.066 1_655
C(37) H(23) 3.350 2_665
C(37) H(24) 3.592 2_665
C(37) H(53) 3.549 1_655
C(37) H(54) 3.268 1_655
C(38) H(22) 2.980 2_565
C(38) H(50) 3.131 1_455
C(40) H(3) 3.545 .
C(40) H(13) 3.373 .
C(40) H(25) 3.429 .
C(40) H(26) 3.493 .
C(40) H(49) 3.091 2_665
C(42) H(19) 3.594 .
C(42) H(23) 3.139 .
C(42) H(30) 3.294 .
C(42) H(31) 3.399 .
C(42) H(38) 3.023 .
C(42) H(40) 3.353 .
C(42) H(44) 3.302 2_665
C(42) H(45) 2.962 .
C(42) H(51) 3.335 2_665
C(43) H(20) 2.989 1_655
C(43) H(41) 3.554 1_655
C(43) H(43) 3.060 2_665
C(43) H(58) 3.485 .
C(44) H(26) 3.443 .
H(1) C(31) 3.358 2_566
H(1) H(35) 3.013 2_566
H(1) H(36) 2.890 2_566
H(1) H(55) 3.572 1_655
H(2) Cl(1) 3.259 1_655
H(2) H(55) 3.497 1_655
H(3) O(7) 2.546 1_565
H(3) C(40) 3.545 .
H(3) H(56) 3.250 .
H(3) H(57) 3.115 .
H(4) O(7) 2.554 1_565
H(4) H(56) 3.474 .
H(4) H(58) 3.344 .
H(5) V(1) 3.357 2_566
H(5) O(1) 2.457 2_566
H(5) O(2) 2.904 2_566
H(5) H(6) 3.440 2_566
H(5) H(37) 3.159 .
H(6) O(1) 3.422 2_566
H(6) N(2) 3.515 2_566
H(6) C(9) 3.388 2_566
H(6) C(10) 2.869 2_566
H(6) H(5) 3.440 2_566
H(6) H(6) 2.534 2_566
H(7) C(21) 3.308 1_665
H(7) H(28) 3.522 1_665
H(7) H(29) 2.415 1_665
H(7) H(34) 3.330 1_665
H(7) H(35) 3.451 1_665
H(8) Cl(1) 3.107 2_576
H(8) H(29) 3.568 1_665
H(8) H(35) 3.487 1_665
H(9) Cl(6) 3.328 1_565
H(9) C(21) 3.496 1_665
H(9) H(29) 2.670 1_665
H(9) H(34) 3.598 1_665
H(9) H(35) 2.998 1_665
H(9) H(47) 3.138 1_565
H(10) O(7) 3.055 1_565
H(10) N(3) 2.969 1_565
H(10) N(4) 3.463 1_565
H(10) C(20) 3.469 1_565
H(10) C(23) 3.302 1_565
H(10) C(24) 2.856 1_565
H(10) C(25) 3.168 1_565
H(11) Cl(6) 3.174 1_565
H(11) C(23) 3.116 1_565
H(11) C(24) 3.129 1_565
H(11) C(25) 3.213 1_565
H(11) C(26) 3.344 1_565
H(11) H(30) 3.144 1_565
H(11) H(31) 3.324 1_565
H(11) H(39) 3.305 1_565
H(11) H(47) 3.582 1_565
H(12) Cl(1) 3.338 2_576
H(12) H(39) 3.353 1_565
H(13) O(7) 2.876 1_565
H(13) N(4) 3.332 1_565
H(13) C(29) 3.393 1_565
H(13) C(40) 3.373 .
H(13) H(33) 3.563 1_565
H(13) H(56) 2.862 .
H(13) H(57) 2.982 .
H(14) O(11) 3.091 1_665
H(14) O(12) 3.537 1_665
H(14) H(28) 3.089 1_665
H(14) H(29) 3.564 1_665
H(14) H(57) 3.311 .
H(15) O(11) 3.058 1_665
H(15) N(4) 3.339 1_565
H(15) C(25) 3.329 1_565
H(15) C(26) 3.302 1_565
H(15) C(27) 3.252 1_565
H(15) C(28) 3.185 1_565
H(15) C(29) 3.236 1_565
H(15) C(36) 3.590 1_565
H(15) H(46) 3.219 1_565
H(15) H(47) 3.188 1_565
H(16) O(8) 3.081 1_565
H(16) O(12) 3.277 1_565
H(16) O(13) 3.114 1_455
H(16) H(57) 3.168 1_455
H(17) Cl(2) 3.302 .
H(17) O(7) 3.335 1_565
H(17) O(8) 2.987 1_565
H(17) H(28) 3.250 1_565
H(17) H(55) 3.494 .
H(18) O(5) 3.011 2_566
H(18) C(19) 3.402 1_455
H(18) H(25) 2.778 1_455
H(18) H(27) 3.141 1_455
H(18) H(55) 3.220 .
H(18) H(57) 3.519 1_455
H(19) Cl(4) 3.567 .
H(19) C(33) 3.322 .
H(19) C(42) 3.594 .
H(19) H(37) 3.423 .
H(19) H(38) 3.423 .
H(19) H(40) 2.664 .
H(19) H(41) 3.099 .
H(20) Cl(5) 3.315 1_455
H(20) O(13) 3.522 1_455
H(20) O(17) 2.765 1_455
H(20) C(43) 2.989 1_455
H(20) H(27) 3.089 1_455
H(20) H(40) 3.599 .
H(20) H(41) 3.600 .
H(21) V(1) 3.593 2_566
H(21) O(1) 3.123 2_566
H(21) O(2) 2.972 2_566
H(21) C(19) 3.389 1_455
H(21) H(25) 3.484 1_455
H(21) H(27) 2.516 1_455
H(21) H(41) 3.408 .
H(22) O(8) 3.515 1_565
H(22) C(38) 2.980 2_565
H(22) H(50) 3.445 2_665
H(22) H(51) 3.224 2_665
H(22) H(52) 2.942 2_565
H(22) H(53) 3.488 2_565
H(22) H(54) 2.215 2_565
H(23) Cl(4) 2.926 .
H(23) C(37) 3.350 2_665
H(23) C(42) 3.139 .
H(23) H(49) 3.021 2_665
H(23) H(50) 3.554 2_665
H(23) H(51) 2.962 2_665
H(23) H(54) 3.444 2_565
H(23) H(58) 3.360 .
H(24) V(2) 3.487 1_565
H(24) O(7) 2.758 1_565
H(24) O(8) 3.271 1_565
H(24) C(37) 3.592 2_665
H(24) H(49) 3.229 2_665
H(24) H(50) 3.406 2_665
H(24) H(51) 3.558 2_665
H(24) H(54) 2.863 2_565
H(24) H(56) 3.348 .
H(24) H(58) 3.217 .
H(25) C(40) 3.429 .
H(25) H(18) 2.778 1_655
H(25) H(21) 3.484 1_655
H(25) H(57) 2.690 .
H(25) H(58) 3.354 .
H(26) Cl(4) 3.494 .
H(26) C(40) 3.493 .
H(26) C(44) 3.443 .
H(26) H(57) 3.133 .
H(26) H(58) 2.970 .
H(27) Cl(5) 3.379 .
H(27) C(17) 3.226 1_655
H(27) H(18) 3.141 1_655
H(27) H(20) 3.089 1_655
H(27) H(21) 2.516 1_655
H(28) Cl(2) 3.182 1_545
H(28) H(7) 3.522 1_445
H(28) H(14) 3.089 1_445
H(28) H(17) 3.250 1_545
H(29) Cl(2) 3.401 1_545
H(29) C(12) 2.974 1_445
H(29) H(7) 2.415 1_445
H(29) H(8) 3.568 1_445
H(29) H(9) 2.670 1_445
H(29) H(14) 3.564 1_445
H(30) Cl(6) 3.558 .
H(30) O(15) 3.290 .
H(30) O(16) 2.420 .
H(30) C(42) 3.294 .
H(30) H(11) 3.144 1_545
H(31) Cl(6) 3.453 .
H(31) O(15) 3.380 .
H(31) O(16) 2.376 .
H(31) C(42) 3.399 .
H(31) H(11) 3.324 1_545
H(32) W(2) 3.482 1_655
H(32) O(10) 2.594 1_655
H(32) O(11) 2.920 1_655
H(32) O(13) 3.515 2_665
H(32) H(33) 2.706 2_655
H(32) H(56) 3.085 2_665
H(33) C(28) 3.177 2_655
H(33) C(29) 2.941 2_655
H(33) H(13) 3.563 1_545
H(33) H(32) 2.706 2_655
H(33) H(33) 2.196 2_655
H(33) H(56) 3.565 1_545
H(34) H(7) 3.330 1_445
H(34) H(9) 3.598 1_445
H(35) C(12) 3.497 1_445
H(35) H(1) 3.013 2_566
H(35) H(7) 3.451 1_445
H(35) H(8) 3.487 1_445
H(35) H(9) 2.998 1_445
H(36) Cl(3) 3.443 2_566
H(36) O(1) 2.651 2_566
H(36) N(1) 3.402 2_566
H(36) C(1) 3.164 2_566
H(36) H(1) 2.890 2_566
H(37) Cl(3) 3.114 2_566
H(37) O(1) 2.416 2_566
H(37) H(5) 3.159 .
H(37) H(19) 3.423 .
H(38) Cl(4) 3.240 .
H(38) Cl(6) 3.187 .
H(38) O(16) 2.521 .
H(38) C(42) 3.023 .
H(38) H(19) 3.423 .
H(39) Cl(3) 3.330 2_566
H(39) Cl(6) 3.309 .
H(39) H(11) 3.305 1_545
H(39) H(12) 3.353 1_545
H(40) O(15) 3.284 .
H(40) O(16) 3.479 .
H(40) C(17) 3.462 .
H(40) C(42) 3.353 .
H(40) H(19) 2.664 .
H(40) H(20) 3.599 .
H(41) Cl(5) 2.919 1_455
H(41) O(1) 3.403 2_566
H(41) C(17) 3.557 .
H(41) C(43) 3.554 1_455
H(41) H(19) 3.099 .
H(41) H(20) 3.600 .
H(41) H(21) 3.408 .
H(42) Cl(5) 3.451 1_455
H(42) O(14) 3.507 .
H(42) C(36) 3.066 1_455
H(42) H(46) 3.071 1_455
H(42) H(47) 3.166 1_455
H(42) H(48) 2.488 1_455
H(43) O(13) 3.595 2_665
H(43) O(17) 2.540 2_665
H(43) C(43) 3.060 2_665
H(43) H(44) 3.050 2_665
H(43) H(45) 3.555 2_665
H(44) O(15) 3.166 2_665
H(44) C(35) 3.126 2_665
H(44) C(42) 3.302 2_665
H(44) H(43) 3.050 2_665
H(44) H(44) 2.831 2_665
H(44) H(45) 2.965 2_665
H(45) O(15) 3.143 .
H(45) O(16) 2.491 .
H(45) C(42) 2.962 .
H(45) H(43) 3.555 2_665
H(45) H(44) 2.965 2_665
H(46) O(11) 2.538 1_655
H(46) C(21) 3.563 1_655
H(46) H(15) 3.219 1_545
H(46) H(42) 3.071 1_655
H(46) H(53) 3.150 1_655
H(47) Cl(6) 2.922 .
H(47) O(16) 3.522 .
H(47) H(9) 3.138 1_545
H(47) H(11) 3.582 1_545
H(47) H(15) 3.188 1_545
H(47) H(42) 3.166 1_655
H(48) Cl(5) 3.592 .
H(48) O(14) 3.141 1_655
H(48) C(33) 3.425 1_655
H(48) H(42) 2.488 1_655
H(49) O(13) 3.073 2_665
H(49) C(18) 3.476 2_665
H(49) C(40) 3.091 2_665
H(49) H(23) 3.021 2_665
H(49) H(24) 3.229 2_665
H(49) H(56) 2.950 2_665
H(49) H(58) 2.791 2_665
H(50) O(10) 2.884 1_655
H(50) O(11) 2.857 1_655
H(50) C(38) 3.131 1_655
H(50) H(22) 3.445 2_665
H(50) H(23) 3.554 2_665
H(50) H(24) 3.406 2_665
H(50) H(53) 2.865 1_655
H(50) H(54) 2.560 1_655
H(51) O(14) 3.029 1_655
H(51) O(15) 3.202 2_665
H(51) C(18) 3.427 2_665
H(51) C(42) 3.335 2_665
H(51) H(22) 3.224 2_665
H(51) H(23) 2.962 2_665
H(51) H(24) 3.558 2_665
H(51) H(53) 3.366 1_655
H(51) H(54) 3.168 1_655
H(52) O(13) 3.463 2_665
H(52) H(22) 2.942 2_565
H(53) O(14) 3.379 .
H(53) C(37) 3.549 1_455
H(53) H(22) 3.488 2_565
H(53) H(46) 3.150 1_455
H(53) H(50) 2.865 1_455
H(53) H(51) 3.366 1_455
H(54) C(18) 2.943 2_565
H(54) C(37) 3.268 1_455
H(54) H(22) 2.215 2_565
H(54) H(23) 3.444 2_565
H(54) H(24) 2.863 2_565
H(54) H(50) 2.560 1_455
H(54) H(51) 3.168 1_455
H(55) W(1) 3.543 2_566
H(55) O(5) 2.066 2_566
H(55) H(1) 3.572 1_455
H(55) H(2) 3.497 1_455
H(55) H(17) 3.494 .
H(55) H(18) 3.220 .
H(56) O(7) 2.884 1_565
H(56) O(12) 3.302 1_665
H(56) C(28) 3.562 2_665
H(56) H(3) 3.250 .
H(56) H(4) 3.474 .
H(56) H(13) 2.862 .
H(56) H(24) 3.348 .
H(56) H(32) 3.085 2_665
H(56) H(33) 3.565 1_565
H(56) H(49) 2.950 2_665
H(57) O(12) 3.480 1_665
H(57) C(4) 3.292 .
H(57) C(14) 3.589 .
H(57) C(19) 3.299 .
H(57) H(3) 3.115 .
H(57) H(13) 2.982 .
H(57) H(14) 3.311 .
H(57) H(16) 3.168 1_655
H(57) H(18) 3.519 1_655
H(57) H(25) 2.690 .
H(57) H(26) 3.133 .
H(58) Cl(4) 3.440 .
H(58) C(7) 3.496 .
H(58) C(19) 3.545 .
H(58) C(43) 3.485 .
H(58) H(4) 3.344 .
H(58) H(23) 3.360 .
H(58) H(24) 3.217 .
H(58) H(25) 3.354 .
H(58) H(26) 2.970 .
H(58) H(49) 2.791 2_665

loop_
_geom_torsion_atom_site_label_1
_geom_torsion_atom_site_label_2
_geom_torsion_atom_site_label_3
_geom_torsion_atom_site_label_4
_geom_torsion
_geom_torsion_site_symmetry_1
_geom_torsion_site_symmetry_3
_geom_torsion_site_symmetry_4
O(2) W(1) O(3) W(1) 88.46(17) . . 2_666
O(2) W(1) O(3) C(19) -133.6(3) . . .
O(3) W(1) O(2) V(1) 0.6(2) . . .
O(2) W(1) O(3) W(1) -76.48(15) . 2_666 2_666
O(2) W(1) O(3) C(19) 60.8(3) . 2_666 2_666
O(3) W(1) O(2) V(1) 72.2(2) 2_666 . .
O(2) W(1) O(4) V(1) 42.6(3) . . 2_666
O(4) W(1) O(2) V(1) 33.5(4) . . .
O(5) W(1) O(2) V(1) 162.6(2) . . .
O(6) W(1) O(2) V(1) -90.3(2) . . .
O(3) W(1) O(3) C(19) 137.3(3) . 2_666 2_666
O(3) W(1) O(3) C(19) 137.9(3) 2_666 . .
O(3) W(1) O(4) V(1) 74.64(19) . . 2_666
O(4) W(1) O(3) W(1) -77.42(17) . . 2_666
O(4) W(1) O(3) C(19) 60.5(3) . . .
O(5) W(1) O(3) W(1) 20.0(5) . . 2_666
O(5) W(1) O(3) C(19) 157.9(4) . . .
O(6) W(1) O(3) W(1) -172.91(18) . . 2_666
O(6) W(1) O(3) C(19) -35.0(3) . . .
O(3) W(1) O(4) V(1) 2.75(17) 2_666 . 2_666
O(4) W(1) O(3) W(1) 86.83(15) . 2_666 2_666
O(4) W(1) O(3) C(19) -135.9(3) . 2_666 2_666
O(5) W(1) O(3) W(1) -173.53(18) . 2_666 2_666
O(5) W(1) O(3) C(19) -36.3(3) . 2_666 2_666
O(6) W(1) O(3) W(1) 24.0(6) . 2_666 2_666
O(6) W(1) O(3) C(19) 161.3(5) . 2_666 2_666
O(5) W(1) O(4) V(1) -86.0(2) . . 2_666
O(6) W(1) O(4) V(1) 167.0(2) . . 2_666
O(8) W(2) O(9) W(2) 88.12(17) . . 2_555
O(8) W(2) O(9) C(38) -134.8(3) . . .
O(9) W(2) O(8) V(2) 1.5(2) . . .
O(8) W(2) O(9) W(2) -76.27(15) . 2_555 2_555
O(8) W(2) O(9) C(38) 60.5(3) . 2_555 2_555
O(9) W(2) O(8) V(2) 73.0(2) 2_555 . .
O(8) W(2) O(10) V(2) 38.8(4) . . 2_555
O(10) W(2) O(8) V(2) 37.1(5) . . .
O(11) W(2) O(8) V(2) -88.9(2) . . .
O(12) W(2) O(8) V(2) 164.6(2) . . .
O(9) W(2) O(9) C(38) 136.8(3) . 2_555 2_555
O(9) W(2) O(9) C(38) 137.0(3) 2_555 . .
O(9) W(2) O(10) V(2) 73.3(2) . . 2_555
O(10) W(2) O(9) W(2) -76.74(16) . . 2_555
O(10) W(2) O(9) C(38) 60.3(3) . . .
O(11) W(2) O(9) W(2) -173.16(17) . . 2_555
O(11) W(2) O(9) C(38) -36.1(3) . . .
O(12) W(2) O(9) W(2) 22.6(5) . . 2_555
O(12) W(2) O(9) C(38) 159.6(5) . . .
O(9) W(2) O(10) V(2) 1.74(18) 2_555 . 2_555
O(10) W(2) O(9) W(2) 88.01(15) . 2_555 2_555
O(10) W(2) O(9) C(38) -135.2(3) . 2_555 2_555
O(11) W(2) O(9) W(2) 22.6(5) . 2_555 2_555
O(11) W(2) O(9) C(38) 159.4(5) . 2_555 2_555
O(12) W(2) O(9) W(2) -173.01(17) . 2_555 2_555
O(12) W(2) O(9) C(38) -36.2(3) . 2_555 2_555
O(11) W(2) O(10) V(2) 165.2(2) . . 2_555
O(12) W(2) O(10) V(2) -88.2(2) . . 2_555
O(1) V(1) O(2) W(1) 179.0(2) . . .
O(1) V(1) O(4) W(1) -178.28(18) . 2_666 2_666
O(1) V(1) N(1) C(1) 82.8(4) . . .
O(1) V(1) N(1) C(5) -96.2(4) . . .
O(1) V(1) N(2) C(6) 92.9(3) . . .
O(1) V(1) N(2) C(10) -82.7(4) . . .
O(2) V(1) O(4) W(1) 74.2(2) . 2_666 2_666
O(4) V(1) O(2) W(1) -72.3(2) 2_666 . .
O(2) V(1) N(1) C(1) -136.5(4) . . .
O(2) V(1) N(1) C(5) 44.6(6) . . .
N(1) V(1) O(2) W(1) 39.4(5) . . .
O(2) V(1) N(2) C(6) -163.8(3) . . .
O(2) V(1) N(2) C(10) 20.6(4) . . .
N(2) V(1) O(2) W(1) 82.7(2) . . .
O(4) V(1) N(1) C(1) -21.8(4) 2_666 . .
O(4) V(1) N(1) C(5) 159.2(3) 2_666 . .
N(1) V(1) O(4) W(1) -83.5(2) . 2_666 2_666
O(4) V(1) N(2) C(6) -47.6(6) 2_666 . .
O(4) V(1) N(2) C(10) 136.8(4) 2_666 . .
N(2) V(1) O(4) W(1) -39.1(4) . 2_666 2_666
N(1) V(1) N(2) C(6) -0.8(3) . . .
N(1) V(1) N(2) C(10) -176.4(4) . . .
N(2) V(1) N(1) C(1) 177.7(4) . . .
N(2) V(1) N(1) C(5) -1.2(3) . . .
O(7) V(2) O(8) W(2) 177.8(2) . . .
O(7) V(2) O(10) W(2) -178.6(2) . 2_555 2_555
O(7) V(2) N(3) C(20) -81.1(4) . . .
O(7) V(2) N(3) C(24) 96.4(3) . . .
O(7) V(2) N(4) C(25) -96.8(3) . . .
O(7) V(2) N(4) C(29) 80.9(4) . . .
O(8) V(2) O(10) W(2) 73.0(2) . 2_555 2_555
O(10) V(2) O(8) W(2) -73.0(2) 2_555 . .
O(8) V(2) N(3) C(20) 22.8(4) . . .
O(8) V(2) N(3) C(24) -159.7(3) . . .
N(3) V(2) O(8) W(2) 82.0(2) . . .
O(8) V(2) N(4) C(25) 43.3(6) . . .
O(8) V(2) N(4) C(29) -138.9(4) . . .
N(4) V(2) O(8) W(2) 38.8(5) . . .
O(10) V(2) N(3) C(20) 137.8(4) 2_555 . .
O(10) V(2) N(3) C(24) -44.6(6) 2_555 . .
N(3) V(2) O(10) W(2) -39.0(4) . 2_555 2_555
O(10) V(2) N(4) C(25) 158.3(3) 2_555 . .
O(10) V(2) N(4) C(29) -24.0(4) 2_555 . .
N(4) V(2) O(10) W(2) -83.2(2) . 2_555 2_555
N(3) V(2) N(4) C(25) -2.4(3) . . .
N(3) V(2) N(4) C(29) 175.4(4) . . .
N(4) V(2) N(3) C(20) -175.3(4) . . .
N(4) V(2) N(3) C(24) 2.2(3) . . .
C(42) Cl(4) C(44) Cl(5) 88.1(11) . . .
C(42) Cl(4) C(44) Cl(6) -32.0(12) . . .
C(44) Cl(4) C(42) O(15) 165(5) . . .
C(44) Cl(4) C(42) O(16) 19.0(14) . . .
C(43) Cl(5) C(44) Cl(4) -11(2) . . .
C(43) Cl(5) C(44) Cl(6) 115(2) . . .
C(44) Cl(5) C(43) O(17) 167(5) . . .
V(1) N(1) C(1) C(2) 178.8(3) . . .
V(1) N(1) C(5) C(4) -177.6(3) . . .
V(1) N(1) C(5) C(6) 2.8(5) . . .
C(1) N(1) C(5) C(4) 3.3(7) . . .
C(1) N(1) C(5) C(6) -176.2(4) . . .
C(5) N(1) C(1) C(2) -2.2(7) . . .
V(1) N(2) C(6) C(5) 2.5(5) . . .
V(1) N(2) C(6) C(7) -174.9(3) . . .
V(1) N(2) C(10) C(9) 173.8(4) . . .
C(6) N(2) C(10) C(9) -1.9(7) . . .
C(10) N(2) C(6) C(5) 178.3(4) . . .
C(10) N(2) C(6) C(7) 0.9(7) . . .
V(2) N(3) C(20) C(21) 175.5(4) . . .
V(2) N(3) C(24) C(23) -177.3(3) . . .
V(2) N(3) C(24) C(25) -1.8(5) . . .
C(20) N(3) C(24) C(23) 0.3(7) . . .
C(20) N(3) C(24) C(25) 175.8(4) . . .
C(24) N(3) C(20) C(21) -2.1(7) . . .
V(2) N(4) C(25) C(24) 2.2(5) . . .
V(2) N(4) C(25) C(26) -179.7(3) . . .
V(2) N(4) C(29) C(28) -179.0(3) . . .
C(25) N(4) C(29) C(28) -1.2(7) . . .
C(29) N(4) C(25) C(24) -175.6(4) . . .
C(29) N(4) C(25) C(26) 2.4(7) . . .
N(1) C(1) C(2) C(3) -0.7(8) . . .
C(1) C(2) C(3) C(4) 2.4(7) . . .
C(1) C(2) C(3) C(11) -178.4(5) . . .
C(2) C(3) C(4) C(5) -1.4(7) . . .
C(2) C(3) C(11) C(12) 4.3(7) . . .
C(2) C(3) C(11) C(13) -115.3(6) . . .
C(2) C(3) C(11) C(14) 125.4(6) . . .
C(4) C(3) C(11) C(12) -176.6(5) . . .
C(4) C(3) C(11) C(13) 63.8(7) . . .
C(4) C(3) C(11) C(14) -55.5(7) . . .
C(11) C(3) C(4) C(5) 179.5(5) . . .
C(3) C(4) C(5) N(1) -1.6(8) . . .
C(3) C(4) C(5) C(6) 177.9(5) . . .
N(1) C(5) C(6) N(2) -3.4(6) . . .
N(1) C(5) C(6) C(7) 174.0(4) . . .
C(4) C(5) C(6) N(2) 177.1(4) . . .
C(4) C(5) C(6) C(7) -5.5(8) . . .
N(2) C(6) C(7) C(8) 0.8(8) . . .
C(5) C(6) C(7) C(8) -176.3(4) . . .
C(6) C(7) C(8) C(9) -1.5(7) . . .
C(6) C(7) C(8) C(15) 176.9(5) . . .
C(7) C(8) C(9) C(10) 0.6(7) . . .
C(7) C(8) C(15) C(16) -61.5(6) . . .
C(7) C(8) C(15) C(17) 178.2(5) . . .
C(7) C(8) C(15) C(18) 58.7(7) . . .
C(9) C(8) C(15) C(16) 116.7(6) . . .
C(9) C(8) C(15) C(17) -3.5(7) . . .
C(9) C(8) C(15) C(18) -123.0(5) . . .
C(15) C(8) C(9) C(10) -177.7(5) . . .
C(8) C(9) C(10) N(2) 1.1(8) . . .
N(3) C(20) C(21) C(22) 1.8(8) . . .
C(20) C(21) C(22) C(23) 0.3(6) . . .
C(20) C(21) C(22) C(30) -177.5(5) . . .
C(21) C(22) C(23) C(24) -1.9(7) . . .
C(21) C(22) C(30) C(31) 19.4(11) . . .
C(21) C(22) C(30) C(32) 142.5(7) . . .
C(21) C(22) C(30) C(33) -105.4(9) . . .
C(23) C(22) C(30) C(31) -158.3(9) . . .
C(23) C(22) C(30) C(32) -35.1(8) . . .
C(23) C(22) C(30) C(33) 77.0(9) . . .
C(30) C(22) C(23) C(24) 175.8(5) . . .
C(22) C(23) C(24) N(3) 1.7(8) . . .
C(22) C(23) C(24) C(25) -173.3(4) . . .
N(3) C(24) C(25) N(4) -0.2(5) . . .
N(3) C(24) C(25) C(26) -178.3(4) . . .
C(23) C(24) C(25) N(4) 175.2(4) . . .
C(23) C(24) C(25) C(26) -2.9(8) . . .
N(4) C(25) C(26) C(27) -1.6(8) . . .
C(24) C(25) C(26) C(27) 176.3(4) . . .
C(25) C(26) C(27) C(28) -0.5(7) . . .
C(25) C(26) C(27) C(34) -177.1(5) . . .
C(26) C(27) C(28) C(29) 1.7(7) . . .
C(26) C(27) C(34) C(35) -43.4(8) . . .
C(26) C(27) C(34) C(36) 76.4(6) . . .
C(26) C(27) C(34) C(37) -164.4(5) . . .
C(28) C(27) C(34) C(35) 140.1(6) . . .
C(28) C(27) C(34) C(36) -100.0(6) . . .
C(28) C(27) C(34) C(37) 19.2(7) . . .
C(34) C(27) C(28) C(29) 178.3(5) . . .
C(27) C(28) C(29) N(4) -0.9(8) . . .
